data_2023448
loop_
_publ_author_name
'Shikhaliyev, Namiq Q.'
'Babazade, Aliyar A.'
'Atakishiyeva, Gulnar T.'
'Shikhaliyeva, Irada M.'
'Maharramov, Abel M.'
'Khrustalev, Victor N.'
'Atio&#x11f;lu, Zeliha'
'Akkurt, Mehmet'
'Bhattarai, Ajaya'

_publ_section_title
;
 Crystal structures and Hirshfeld surface analyses of methyl
 (2<i>Z</i>)-(4-bromo-phen-yl)[2-(4-methyl-phen-yl)hydrazinyl-idene]acetate,
 methyl
 (2<i>Z</i>)-(4-bromophen-yl)[2-(3,5-di-methyl-phen-yl)hydrazinyl-idene]acetate,
 methyl
 (2<i>Z</i>)-[2-(4-meth-oxy-phen-yl)hydrazinyl-idene](3-nitro-phen-yl)acetate,
 methyl (2<i>E</i>)-(4-chlorophen-yl)(2-phenyl-hydrazinyl-idene)acetate
 and methyl
 (2<i>Z</i>)-[2-(4-bromo-phen-yl)hydrazinylidene](4-chloro-phen-yl)acetate.
;
_journal_coeditor_code WM5749
_journal_issue 'Pt 4'
_journal_name_full 'Acta crystallographica. Section E, Crystallographic communications'
_journal_page_first 314
_journal_page_last 323
_journal_paper_doi 10.1107/S2056989025002051
_journal_volume 81
_journal_year 2025
_chemical_absolute_configuration ad
_chemical_formula_iupac 'C15 H12 Br Cl N2 O2'
_chemical_formula_moiety 'C15 H12 Br Cl N2 O2'
_chemical_formula_sum 'C15 H12 Br Cl N2 O2'
_chemical_formula_weight 367.62
_chemical_name_systematic
;
Methyl
(<i>Z</i>)-2-[2-(4-bromophenyl)hydrazin-1-ylidene]-2-(4-chlorophenyl)acetate
;
_space_group_crystal_system orthorhombic
_space_group_IT_number 29
_space_group_name_Hall 'P 2c -2ac'
_space_group_name_H-M_alt 'P c a 21'
_atom_sites_solution_hydrogens mixed
_atom_sites_solution_primary difmap
_atom_sites_solution_secondary difmap
_audit_creation_method SHELXL-2013
_cell_angle_alpha 90
_cell_angle_beta 90
_cell_angle_gamma 90
_cell_formula_units_Z 4
_cell_length_a 14.0199(16)
_cell_length_b 16.5940(19)
_cell_length_c 6.4471(9)
_cell_measurement_reflns_used 1000
_cell_measurement_temperature 100(2)
_cell_measurement_theta_max 30.0
_cell_measurement_theta_min 2.0
_cell_volume 1499.9(3)
_computing_cell_refinement
;
iMosflm (Battye <i>et al.</i>,  2011)
;
_computing_data_collection
;
Marccd (Doyle, 2011)
;
_computing_data_reduction
;
iMosflm (Battye <i>et al.</i>,  2011)
;
_computing_molecular_graphics
;
ORTEP-3 for Windows (Farrugia, 2012)
;
_computing_publication_material
;
PLATON (Spek, 2020)
;
_computing_structure_refinement
;
SHELXL (Sheldrick, 2015b)
;
_computing_structure_solution
;
SHELXT (Sheldrick, 2015a)
;
_diffrn_ambient_temperature 100(2)
_diffrn_measured_fraction_theta_full 0.983
_diffrn_measured_fraction_theta_max 0.987
_diffrn_measurement_device_type 'Rayonix SX165 CCD'
_diffrn_measurement_method '/f scan'
_diffrn_radiation_type synchrotron
_diffrn_radiation_wavelength 0.75270
_diffrn_reflns_av_R_equivalents 0.0393
_diffrn_reflns_av_unetI/netI 0.0324
_diffrn_reflns_limit_h_max 18
_diffrn_reflns_limit_h_min -19
_diffrn_reflns_limit_k_max 22
_diffrn_reflns_limit_k_min -18
_diffrn_reflns_limit_l_max 8
_diffrn_reflns_limit_l_min -8
_diffrn_reflns_number 12123
_diffrn_reflns_theta_full 26.848
_diffrn_reflns_theta_max 30.878
_diffrn_reflns_theta_min 2.014
_exptl_absorpt_coefficient_mu 3.354
_exptl_absorpt_correction_T_max 0.633
_exptl_absorpt_correction_T_min 0.514
_exptl_absorpt_correction_type multi-scan
_exptl_absorpt_process_details
;
(Scala; Evans, 2006)
;
_exptl_crystal_colour yellow
_exptl_crystal_density_diffrn 1.628
_exptl_crystal_description prism
_exptl_crystal_F_000 736
_exptl_crystal_size_max 0.18
_exptl_crystal_size_mid 0.15
_exptl_crystal_size_min 0.13
_refine_diff_density_max 1.268
_refine_diff_density_min -0.670
_refine_ls_abs_structure_details
;
 Refined as an inversion twin.
;
_refine_ls_abs_structure_Flack 0.167(15)
_refine_ls_extinction_coef 0.0140(10)
_refine_ls_extinction_expression Fc^*^=kFc[1+0.001xFc^2^\l^3^/sin(2\q)]^-1/4^
_refine_ls_extinction_method SHELXL
_refine_ls_goodness_of_fit_ref 1.089
_refine_ls_hydrogen_treatment mixed
_refine_ls_matrix_type full
_refine_ls_number_parameters 196
_refine_ls_number_reflns 3908
_refine_ls_number_restraints 1
_refine_ls_restrained_S_all 1.089
_refine_ls_R_factor_all 0.0431
_refine_ls_R_factor_gt 0.0403
_refine_ls_shift/su_max 0.001
_refine_ls_shift/su_mean 0.000
_refine_ls_structure_factor_coef Fsqd
_refine_ls_weighting_details 'w=1/[\s^2^(Fo^2^)+(0.0506P)^2^+2.3974P] where P=(Fo^2^+2Fc^2^)/3'
_refine_ls_weighting_scheme calc
_refine_ls_wR_factor_gt 0.1078
_refine_ls_wR_factor_ref 0.1104
_reflns_number_gt 3677
_reflns_number_total 3908
_reflns_threshold_expression 'I > 2\s(I)'
_cod_data_source_file wm5749.cif
_cod_data_source_block 5
_cod_depositor_comments 'Adding full bibliography for 2023444--2023448.cif.'
_cod_database_code 2023448
_shelx_space_group_comment
;
The symmetry employed for this shelxl refinement is uniquely defined
by the following loop, which should always be used as a source of
symmetry information in preference to the above space-group names.
They are only intended as comments.
;
_shelx_estimated_absorpt_t_min 0.581
_shelx_estimated_absorpt_t_max 0.668
_shelxl_version_number .2013

loop_
_space_group_symop_operation_xyz
'x, y, z'
'-x, -y, z+1/2'
'x+1/2, -y, z'
'-x+1/2, y, z+1/2'

loop_
_atom_site_type_symbol
_atom_site_label
_atom_site_fract_x
_atom_site_fract_y
_atom_site_fract_z
_atom_site_U_iso_or_equiv
_atom_site_adp_type
_atom_site_calc_flag
_atom_site_occupancy
_atom_site_disorder_assembly
_atom_site_disorder_group
Br Br1 0.35303(3) 0.07176(3) 0.51060(10) 0.03049(18) Uani d 1 . .
Cl Cl1 0.86147(9) 0.63637(7) 0.4619(3) 0.0430(5) Uani d 1 . .
O O1 0.95706(19) 0.14905(16) 0.5120(8) 0.0231(5) Uani d 1 . .
O O2 1.04385(18) 0.26332(17) 0.5082(9) 0.0251(6) Uani d 1 . .
N N1 0.7900(2) 0.24954(19) 0.5158(9) 0.0196(6) Uani d 1 . .
N N2 0.7689(2) 0.17193(19) 0.5187(9) 0.0203(6) Uani d 1 . .
H H2 0.816(4) 0.133(3) 0.534(11) 0.028(14) Uiso d 1 . .
C C1 0.8774(3) 0.2762(2) 0.5109(10) 0.0192(7) Uani d 1 . .
C C2 0.9619(3) 0.2222(2) 0.5112(11) 0.0204(6) Uani d 1 . .
C C3 1.1298(3) 0.2153(3) 0.5058(17) 0.0320(9) Uani d 1 . .
H H3A 1.1856 0.2509 0.5035 0.048 Uiso calc 1 . .
H H3B 1.1302 0.1810 0.3821 0.048 Uiso calc 1 . .
H H3C 1.1320 0.1815 0.6303 0.048 Uiso calc 1 . .
C C4 0.8846(3) 0.3657(2) 0.5107(10) 0.0193(6) Uani d 1 . .
C C5 0.8273(4) 0.4089(3) 0.6459(8) 0.0273(9) Uani d 1 . .
H H5 0.7915 0.3809 0.7482 0.033 Uiso calc 1 . .
C C6 0.8212(4) 0.4922(3) 0.6349(9) 0.0306(10) Uani d 1 . .
H H6 0.7813 0.5212 0.7278 0.037 Uiso calc 1 . .
C C7 0.8734(3) 0.5318(3) 0.4883(12) 0.0283(11) Uani d 1 . .
C C8 0.9341(4) 0.4911(3) 0.3510(8) 0.0296(10) Uani d 1 . .
H H8 0.9705 0.5197 0.2508 0.035 Uiso calc 1 . .
C C9 0.9397(4) 0.4077(3) 0.3655(8) 0.0271(9) Uani d 1 . .
H H9 0.9813 0.3788 0.2760 0.033 Uiso calc 1 . .
C C10 0.6727(3) 0.1497(2) 0.5157(11) 0.0197(6) Uani d 1 . .
C C11 0.6488(3) 0.0683(2) 0.5221(18) 0.0257(9) Uani d 1 . .
H H11 0.6978 0.0289 0.5285 0.031 Uiso calc 1 . .
C C12 0.5535(3) 0.0441(2) 0.5193(12) 0.0260(8) Uani d 1 . .
H H12 0.5370 -0.0115 0.5219 0.031 Uiso calc 1 . .
C C13 0.4838(2) 0.1026(2) 0.5125(12) 0.0220(7) Uani d 1 . .
C C14 0.5058(3) 0.1841(2) 0.5129(11) 0.0214(7) Uani d 1 . .
H H14 0.4562 0.2231 0.5133 0.026 Uiso calc 1 . .
C C15 0.6005(3) 0.2082(2) 0.5128(11) 0.0198(7) Uani d 1 . .
H H15 0.6164 0.2639 0.5109 0.024 Uiso calc 1 . .

loop_
_atom_site_aniso_label
_atom_site_aniso_U_11
_atom_site_aniso_U_22
_atom_site_aniso_U_33
_atom_site_aniso_U_12
_atom_site_aniso_U_13
_atom_site_aniso_U_23
Br1 0.0175(2) 0.0280(2) 0.0460(3) -0.00531(13) -0.0003(3) -0.0011(3)
Cl1 0.0338(6) 0.0200(5) 0.0750(14) -0.0015(4) -0.0054(6) 0.0041(6)
O1 0.0214(12) 0.0224(12) 0.0255(13) 0.0014(10) -0.0026(19) -0.0035(19)
O2 0.0157(11) 0.0254(13) 0.0343(14) -0.0009(10) -0.001(2) -0.001(2)
N1 0.0205(14) 0.0213(14) 0.0168(13) -0.0035(11) 0.002(2) -0.0016(18)
N2 0.0156(13) 0.0185(13) 0.0268(15) 0.0000(10) 0.000(2) 0.000(2)
C1 0.0175(15) 0.0205(15) 0.0195(15) -0.0019(12) -0.010(3) -0.003(2)
C2 0.0183(15) 0.0248(16) 0.0183(15) -0.0013(12) 0.000(3) -0.001(2)
C3 0.0186(17) 0.033(2) 0.044(2) 0.0030(15) -0.009(4) -0.003(3)
C4 0.0165(14) 0.0210(15) 0.0205(15) -0.0029(12) 0.001(2) 0.001(3)
C5 0.023(2) 0.027(2) 0.031(2) -0.0007(19) 0.0050(18) -0.0013(18)
C6 0.023(2) 0.027(2) 0.042(3) -0.0032(18) 0.006(2) 0.000(2)
C7 0.0209(17) 0.0198(17) 0.044(3) -0.0005(14) -0.002(3) 0.007(2)
C8 0.024(2) 0.034(3) 0.030(2) -0.0049(19) 0.0017(19) 0.0018(19)
C9 0.023(2) 0.034(2) 0.025(2) -0.0040(19) 0.0067(18) 0.0016(19)
C10 0.0166(15) 0.0205(15) 0.0218(16) -0.0020(12) -0.004(2) -0.002(2)
C11 0.0201(18) 0.0171(16) 0.040(3) 0.0017(13) 0.001(3) 0.000(2)
C12 0.0218(17) 0.0168(15) 0.040(2) -0.0019(13) -0.004(3) 0.003(3)
C13 0.0150(14) 0.0218(16) 0.0292(17) -0.0024(12) 0.000(3) 0.000(2)
C14 0.0198(15) 0.0183(15) 0.0262(16) 0.0013(12) 0.000(3) 0.000(2)
C15 0.0209(16) 0.0185(15) 0.0202(15) -0.0010(12) -0.001(3) -0.002(2)

loop_
_atom_type_symbol
_atom_type_description
_atom_type_scat_dispersion_real
_atom_type_scat_dispersion_imag
_atom_type_scat_source
C C 0.0027 0.0018 'International Tables Vol C Tables 4.2.6.8 and 6.1.1.4'
H H 0.0000 0.0000 'International Tables Vol C Tables 4.2.6.8 and 6.1.1.4'
N N 0.0071 0.0037 'International Tables Vol C Tables 4.2.6.8 and 6.1.1.4'
O O 0.0124 0.0069 'International Tables Vol C Tables 4.2.6.8 and 6.1.1.4'
Cl Cl 0.1626 0.1783 'International Tables Vol C Tables 4.2.6.8 and 6.1.1.4'
Br Br -0.5973 2.6685 'International Tables Vol C Tables 4.2.6.8 and 6.1.1.4'

loop_
_geom_angle_atom_site_label_1
_geom_angle_atom_site_label_2
_geom_angle_atom_site_label_3
_geom_angle_site_symmetry_1
_geom_angle_site_symmetry_3
_geom_angle
_geom_angle_publ_flag
C2 O2 C3 . . 115.9(3) ?
C1 N1 N2 . . 122.8(3) ?
N1 N2 C10 . . 118.2(3) ?
N1 N2 H2 . . 121(3) ?
C10 N2 H2 . . 121(3) ?
N1 C1 C2 . . 123.1(3) ?
N1 C1 C4 . . 113.7(3) ?
C2 C1 C4 . . 123.2(3) ?
O1 C2 O2 . . 123.9(3) ?
O1 C2 C1 . . 123.8(3) ?
O2 C2 C1 . . 112.2(3) ?
O2 C3 H3A . . 109.5 ?
O2 C3 H3B . . 109.5 ?
H3A C3 H3B . . 109.5 ?
O2 C3 H3C . . 109.5 ?
H3A C3 H3C . . 109.5 ?
H3B C3 H3C . . 109.5 ?
C5 C4 C9 . . 119.0(4) ?
C5 C4 C1 . . 118.5(5) ?
C9 C4 C1 . . 122.3(5) ?
C4 C5 C6 . . 121.3(5) ?
C4 C5 H5 . . 119.4 ?
C6 C5 H5 . . 119.4 ?
C7 C6 C5 . . 118.8(5) ?
C7 C6 H6 . . 120.6 ?
C5 C6 H6 . . 120.6 ?
C6 C7 C8 . . 122.1(4) ?
C6 C7 Cl1 . . 119.5(4) ?
C8 C7 Cl1 . . 118.3(5) ?
C9 C8 C7 . . 118.1(5) ?
C9 C8 H8 . . 120.9 ?
C7 C8 H8 . . 120.9 ?
C8 C9 C4 . . 120.6(5) ?
C8 C9 H9 . . 119.7 ?
C4 C9 H9 . . 119.7 ?
C11 C10 N2 . . 119.2(3) ?
C11 C10 C15 . . 119.8(3) ?
N2 C10 C15 . . 120.9(3) ?
C10 C11 C12 . . 120.7(3) ?
C10 C11 H11 . . 119.7 ?
C12 C11 H11 . . 119.7 ?
C13 C12 C11 . . 118.4(3) ?
C13 C12 H12 . . 120.8 ?
C11 C12 H12 . . 120.8 ?
C12 C13 C14 . . 122.0(3) ?
C12 C13 Br1 . . 119.5(3) ?
C14 C13 Br1 . . 118.4(3) ?
C13 C14 C15 . . 119.6(3) ?
C13 C14 H14 . . 120.2 ?
C15 C14 H14 . . 120.2 ?
C14 C15 C10 . . 119.4(3) ?
C14 C15 H15 . . 120.3 ?
C10 C15 H15 . . 120.3 ?

loop_
_geom_bond_atom_site_label_1
_geom_bond_atom_site_label_2
_geom_bond_site_symmetry_2
_geom_bond_distance
_geom_bond_publ_flag
Br1 C13 . 1.904(3) ?
Cl1 C7 . 1.752(4) ?
O1 C2 . 1.217(4) ?
O2 C2 . 1.335(4) ?
O2 C3 . 1.445(5) ?
N1 C1 . 1.303(5) ?
N1 N2 . 1.322(4) ?
N2 C10 . 1.397(5) ?
N2 H2 . 0.93(6) ?
C1 C2 . 1.485(5) ?
C1 C4 . 1.489(5) ?
C3 H3A . 0.9800 ?
C3 H3B . 0.9800 ?
C3 H3C . 0.9800 ?
C4 C5 . 1.385(7) ?
C4 C9 . 1.399(7) ?
C5 C6 . 1.387(7) ?
C5 H5 . 0.9500 ?
C6 C7 . 1.365(8) ?
C6 H6 . 0.9500 ?
C7 C8 . 1.401(8) ?
C8 C9 . 1.390(7) ?
C8 H8 . 0.9500 ?
C9 H9 . 0.9500 ?
C10 C11 . 1.392(5) ?
C10 C15 . 1.403(5) ?
C11 C12 . 1.396(5) ?
C11 H11 . 0.9500 ?
C12 C13 . 1.379(5) ?
C12 H12 . 0.9500 ?
C13 C14 . 1.385(5) ?
C14 C15 . 1.388(5) ?
C14 H14 . 0.9500 ?
C15 H15 . 0.9500 ?

loop_
_geom_hbond_atom_site_label_D
_geom_hbond_atom_site_label_H
_geom_hbond_atom_site_label_A
_geom_hbond_site_symmetry_A
_geom_hbond_distance_DH
_geom_hbond_distance_HA
_geom_hbond_distance_DA
_geom_hbond_angle_DHA
_geom_hbond_publ_flag
N2 H2 O1 . 0.93(5) 2.00(6) 2.666(4) 127(4) yes
C9 H9 O2 . 0.95 2.58 2.953(6) 103 yes
C11 H11 Br1 3_555 0.95 2.75 3.689(4) 172 yes
C12 H12 O1 3_455 0.95 2.54 3.479(4) 168 yes
C14 H14 Cl1 3_465 0.95 2.70 3.616(4) 161 yes
C8 H8 Cg1 2_764 0.95 2.70 3.591(6) 157 yes

loop_
_geom_torsion_atom_site_label_1
_geom_torsion_atom_site_label_2
_geom_torsion_atom_site_label_3
_geom_torsion_atom_site_label_4
_geom_torsion_site_symmetry_1
_geom_torsion_site_symmetry_2
_geom_torsion_site_symmetry_3
_geom_torsion_site_symmetry_4
_geom_torsion
_geom_torsion_publ_flag
C1 N1 N2 C10 . . . . -177.5(6) ?
N2 N1 C1 C2 . . . . -0.9(11) ?
N2 N1 C1 C4 . . . . -179.3(6) ?
C3 O2 C2 O1 . . . . 0.0(11) ?
C3 O2 C2 C1 . . . . -179.3(7) ?
N1 C1 C2 O1 . . . . 1.5(11) ?
C4 C1 C2 O1 . . . . 179.8(7) ?
N1 C1 C2 O2 . . . . -179.2(6) ?
C4 C1 C2 O2 . . . . -0.9(9) ?
N1 C1 C4 C5 . . . . 44.2(8) ?
C2 C1 C4 C5 . . . . -134.2(6) ?
N1 C1 C4 C9 . . . . -129.2(6) ?
C2 C1 C4 C9 . . . . 52.3(9) ?
C9 C4 C5 C6 . . . . 2.3(8) ?
C1 C4 C5 C6 . . . . -171.4(5) ?
C4 C5 C6 C7 . . . . -0.4(8) ?
C5 C6 C7 C8 . . . . -1.1(9) ?
C5 C6 C7 Cl1 . . . . 176.4(4) ?
C6 C7 C8 C9 . . . . 0.7(9) ?
Cl1 C7 C8 C9 . . . . -176.8(4) ?
C7 C8 C9 C4 . . . . 1.2(8) ?
C5 C4 C9 C8 . . . . -2.7(8) ?
C1 C4 C9 C8 . . . . 170.7(5) ?
N1 N2 C10 C11 . . . . -179.0(8) ?
N1 N2 C10 C15 . . . . -1.0(10) ?
N2 C10 C11 C12 . . . . 180.0(8) ?
C15 C10 C11 C12 . . . . 2.0(14) ?
C10 C11 C12 C13 . . . . -0.8(14) ?
C11 C12 C13 C14 . . . . -1.4(13) ?
C11 C12 C13 Br1 . . . . -179.5(7) ?
C12 C13 C14 C15 . . . . 2.3(13) ?
Br1 C13 C14 C15 . . . . -179.5(5) ?
C13 C14 C15 C10 . . . . -1.0(11) ?
C11 C10 C15 C14 . . . . -1.1(11) ?
N2 C10 C15 C14 . . . . -179.0(7) ?
